data_4027948
loop_
_publ_author_name
'Jan V\'avra'
'Luk\'a\<s Severa'
'Ivana C\'isa\<rov\'a'
'Blanka Klepet\'a\<rov\'a'
'David \<Saman'
'Du\<san Koval'
'V\'aclav Ka\<si\<cka'
'Filip Tepl\'y'

_publ_section_title
;
 Search for Conglomerate in Set of [7]Helquat Salts: Multigram Resolution
 of Helicene-Viologen Hybrid by Preferential Crystallization
;
_journal_name_full 'Journal of Organic Chemistry'
_journal_page_first 1329
_journal_page_last 1342
_journal_paper_doi 10.1021/jo301615k
_journal_volume 78
_journal_year 2013
_chemical_formula_moiety 'C30 H26 N2, 2(C F3 O3 S)'
_chemical_formula_sum 'C32 H26 F6 N2 O6 S2'
_chemical_formula_weight 712.69
_space_group_IT_number 61
_symmetry_cell_setting orthorhombic
_symmetry_space_group_name_Hall '-P 2ac 2ab'
_symmetry_space_group_name_H-M 'P b c a'
_atom_sites_solution_hydrogens geom
_atom_sites_solution_primary direct
_audit_creation_date 11-12-07
_audit_creation_method CRYSTALS_ver_14.05
_cell_angle_alpha 90
_cell_angle_beta 90
_cell_angle_gamma 90
_cell_formula_units_Z 8
_cell_length_a 21.5279(10)
_cell_length_b 14.0894(5)
_cell_length_c 21.8075(9)
_cell_measurement_reflns_used 0
_cell_measurement_temperature 170
_cell_measurement_theta_max 0
_cell_measurement_theta_min 0
_cell_volume 6614.5(5)
_computing_cell_refinement 'CrysAlis RED, (Oxford Diffraction, 2002)'
_computing_data_collection 'Xcalibur, (Oxford Diffraction, 2002)'
_computing_data_reduction 'CrysAlis RED, (Oxford Diffraction, 2002)'
_computing_molecular_graphics 'CAMERON (Watkin et al., 1996)'
_computing_publication_material 'CRYSTALS (Betteridge et al., 2003)'
_computing_structure_refinement 'CRYSTALS (Betteridge et al., 2003)'
_computing_structure_solution 'SIR92 (Altomare et al., 1994)'
_diffrn_ambient_temperature 170
_diffrn_measured_fraction_theta_full 0.996
_diffrn_measured_fraction_theta_max 0.986
_diffrn_measurement_device Area
_diffrn_measurement_device_type 'Oxford Diffraction XCALIBUR'
_diffrn_measurement_method '\f & \w scans'
_diffrn_radiation_monochromator graphite
_diffrn_radiation_type 'Cu K\a'
_diffrn_radiation_wavelength 1.54184
_diffrn_reflns_av_R_equivalents 0.067
_diffrn_reflns_limit_h_max 22
_diffrn_reflns_limit_h_min -27
_diffrn_reflns_limit_k_max 17
_diffrn_reflns_limit_k_min -15
_diffrn_reflns_limit_l_max 21
_diffrn_reflns_limit_l_min -27
_diffrn_reflns_number 32766
_diffrn_reflns_theta_full 74.160
_diffrn_reflns_theta_max 77.250
_diffrn_reflns_theta_min 4.107
_diffrn_standards_number 0
_exptl_absorpt_coefficient_mu 2.176
_exptl_absorpt_correction_T_max 0.90
_exptl_absorpt_correction_T_min 0.90
_exptl_absorpt_correction_type numerical
_exptl_absorpt_process_details
; 
 Analytical Absorption (De Meulenaer & Tompa, 1965) 
;
_exptl_crystal_colour 'light brown'
_exptl_crystal_density_diffrn 1.431
_exptl_crystal_description plate
_exptl_crystal_F_000 2928
_exptl_crystal_size_max 0.580
_exptl_crystal_size_mid 0.320
_exptl_crystal_size_min 0.050
_refine_diff_density_max 0.60
_refine_diff_density_min -0.36
_refine_ls_extinction_method none
_refine_ls_goodness_of_fit_ref 1.1155
_refine_ls_hydrogen_treatment none
_refine_ls_matrix_type full
_refine_ls_number_parameters 433
_refine_ls_number_reflns 3950
_refine_ls_number_restraints 0
_refine_ls_R_factor_all 0.0901
_refine_ls_R_factor_gt 0.0547
_refine_ls_shift/su_max 0.0005845
_refine_ls_shift/su_mean 0.2267645
_refine_ls_structure_factor_coef F
_refine_ls_weighting_details
;
 Method, part 1, Chebychev polynomial, (Watkin, 1994, Prince, 1982) 
 [weight] = 1.0/[A~0~*T~0~(x)+A~1~*T~1~(x) ... +A~n-1~]*T~n-1~(x)] 
 where A~i~ are the Chebychev coefficients listed below and x= Fcalc/Fmax 
 Method = Robust Weighting (Prince, 1982) 
 W = [weight] * [1-(deltaF/6*sigmaF)^2^]^2^ 
 A~i~ are: 
 9.41 0.305 6.82 
;
_refine_ls_weighting_scheme calc
_refine_ls_wR_factor_all 0.0945
_refine_ls_wR_factor_gt 0.0632
_refine_ls_wR_factor_ref 0.0632
_reflns_limit_h_max 27
_reflns_limit_h_min 0
_reflns_limit_k_max 17
_reflns_limit_k_min 0
_reflns_limit_l_max 27
_reflns_limit_l_min 0
_reflns_number_gt 3950
_reflns_number_total 6913
_reflns_threshold_expression I>2.0\s(I)
_oxford_diffrn_Wilson_B_factor 3.85
_oxford_diffrn_Wilson_scale 0.31
_oxford_refine_ls_r_factor_ref 0.0547
_oxford_refine_ls_scale 1.899(4)
_oxford_reflns_number_all 6913
_oxford_reflns_threshold_expression_ref I>2.0\s(I)
_oxford_structure_analysis_title 'JB_047_iPr2O in Pbca'
_cod_data_source_file jo301615k_5.cif
_cod_data_source_block 1
_cod_original_cell_volume 6614.6(5)
_cod_original_sg_symbol_H-M 'P b c a '
_cod_database_code 4027948

loop_
_symmetry_equiv_pos_as_xyz
x,y,z
-x,-y,-z
-x+1/2,y+1/2,z
x+1/2,-y+1/2,-z
x,-y+1/2,z+1/2
-x,y+1/2,-z+1/2
-x+1/2,-y,z+1/2
x+1/2,y,-z+1/2

loop_
_atom_site_label
_atom_site_type_symbol
_atom_site_fract_x
_atom_site_fract_y
_atom_site_fract_z
_atom_site_U_iso_or_equiv
_atom_site_occupancy
_atom_site_adp_type
_atom_site_refinement_flags_posn
C1 C 0.52754(16) 0.8546(2) 0.74624(15) 0.0371 1.0000 Uani .
N2 N 0.49131(13) 0.91481(18) 0.77859(12) 0.0406 1.0000 Uani .
C3 C 0.50371(19) 0.9334(2) 0.83837(16) 0.0480 1.0000 Uani .
C4 C 0.55236(19) 0.8937(3) 0.86773(16) 0.0499 1.0000 Uani .
C5 C 0.59200(18) 0.8304(2) 0.83646(15) 0.0438 1.0000 Uani .
C6 C 0.64382(19) 0.7859(3) 0.86446(18) 0.0534 1.0000 Uani .
C7 C 0.68038(19) 0.7261(3) 0.8316(2) 0.0609 1.0000 Uani .
C8 C 0.66673(19) 0.7047(3) 0.7699(2) 0.0566 1.0000 Uani .
C9 C 0.61684(16) 0.7455(2) 0.74128(17) 0.0452 1.0000 Uani .
C10 C 0.57883(16) 0.8100(2) 0.77413(15) 0.0384 1.0000 Uani .
C11 C 0.43710(17) 0.9607(2) 0.74920(18) 0.0463 1.0000 Uani .
C12 C 0.37998(18) 0.8972(3) 0.75272(19) 0.0545 1.0000 Uani .
C13 C 0.32944(18) 0.9333(3) 0.7142(2) 0.0530 1.0000 Uani .
C14 C 0.2886(2) 0.9599(3) 0.6814(2) 0.0612 1.0000 Uani .
C15 C 0.2379(2) 0.9918(4) 0.6416(3) 0.0939 1.0000 Uani .
C16 C 0.51364(16) 0.8386(2) 0.68329(16) 0.0398 1.0000 Uani .
C17 C 0.50120(16) 0.8101(2) 0.56532(14) 0.0385 1.0000 Uani .
N18 N 0.46306(13) 0.74088(19) 0.54479(12) 0.0411 1.0000 Uani .
C19 C 0.45369(18) 0.7274(3) 0.48303(16) 0.0478 1.0000 Uani .
C20 C 0.48341(18) 0.7828(3) 0.44151(16) 0.0499 1.0000 Uani .
C21 C 0.52527(17) 0.8539(3) 0.46034(15) 0.0455 1.0000 Uani .
C22 C 0.5597(2) 0.9104(3) 0.41876(18) 0.0559 1.0000 Uani .
C23 C 0.5996(2) 0.9782(3) 0.44019(19) 0.0602 1.0000 Uani .
C24 C 0.60676(19) 0.9933(3) 0.5029(2) 0.0553 1.0000 Uani .
C25 C 0.57515(17) 0.9403(2) 0.54499(17) 0.0477 1.0000 Uani .
C26 C 0.53430(16) 0.8683(2) 0.52405(15) 0.0398 1.0000 Uani .
C27 C 0.42942(18) 0.6787(2) 0.58862(18) 0.0487 1.0000 Uani .
C28 C 0.36740(19) 0.7225(3) 0.60767(19) 0.0559 1.0000 Uani .
C29 C 0.32049(19) 0.7182(3) 0.5594(2) 0.0558 1.0000 Uani .
C30 C 0.2832(2) 0.7078(3) 0.5201(2) 0.0644 1.0000 Uani .
C31 C 0.2375(3) 0.6912(4) 0.4712(3) 0.0928 1.0000 Uani .
C32 C 0.50702(16) 0.8224(2) 0.62991(15) 0.0398 1.0000 Uani .
S33 S 0.60093(4) 0.58517(6) 0.55297(4) 0.0446 1.0000 Uani .
O34 O 0.57130(14) 0.60949(19) 0.60927(13) 0.0628 1.0000 Uani .
O35 O 0.60875(14) 0.6632(2) 0.51167(12) 0.0599 1.0000 Uani .
O36 O 0.5802(2) 0.4991(2) 0.52638(17) 0.0995 1.0000 Uani .
C37 C 0.6808(3) 0.5591(4) 0.5792(3) 0.0879 1.0000 Uani .
F38 F 0.69979(17) 0.6317(3) 0.61506(19) 0.1212 1.0000 Uani .
F39 F 0.67950(19) 0.4792(3) 0.6111(2) 0.1448 1.0000 Uani .
F40 F 0.71835(17) 0.5494(3) 0.5349(2) 0.1375 1.0000 Uani .
S41 S 0.57996(4) 0.38592(6) 0.21622(4) 0.0461 1.0000 Uani .
O42 O 0.55517(16) 0.2936(2) 0.20650(17) 0.0787 1.0000 Uani .
O43 O 0.55237(14) 0.45727(19) 0.17858(12) 0.0591 1.0000 Uani .
O44 O 0.59030(19) 0.4130(3) 0.27817(13) 0.0923 1.0000 Uani .
C45 C 0.6583(2) 0.3747(4) 0.1846(2) 0.0714 1.0000 Uani .
F46 F 0.68857(17) 0.4531(3) 0.1863(2) 0.1275 1.0000 Uani .
F47 F 0.69058(14) 0.3116(3) 0.21646(18) 0.1138 1.0000 Uani .
F48 F 0.65601(16) 0.3487(3) 0.12709(15) 0.1170 1.0000 Uani .
H31 H 0.4768 0.9747 0.8598 0.0581 1.0000 Uiso R
H41 H 0.5608 0.9080 0.9095 0.0588 1.0000 Uiso R
H91 H 0.6069 0.7308 0.6997 0.0545 1.0000 Uiso R
H81 H 0.6919 0.6608 0.7480 0.0664 1.0000 Uiso R
H71 H 0.7151 0.6985 0.8499 0.0697 1.0000 Uiso R
H61 H 0.6533 0.7979 0.9064 0.0625 1.0000 Uiso R
H111 H 0.4285 1.0216 0.7696 0.0552 1.0000 Uiso R
H112 H 0.4467 0.9717 0.7058 0.0550 1.0000 Uiso R
H121 H 0.3652 0.8947 0.7954 0.0655 1.0000 Uiso R
H122 H 0.3918 0.8334 0.7386 0.0655 1.0000 Uiso R
H152 H 0.2506 1.0466 0.6183 0.1352 1.0000 Uiso R
H151 H 0.2025 1.0069 0.6675 0.1352 1.0000 Uiso R
H153 H 0.2270 0.9415 0.6135 0.1354 1.0000 Uiso R
H201 H 0.4752 0.7740 0.3989 0.0584 1.0000 Uiso R
H191 H 0.4265 0.6779 0.4712 0.0563 1.0000 Uiso R
H221 H 0.5552 0.9007 0.3755 0.0636 1.0000 Uiso R
H231 H 0.6226 1.0147 0.4121 0.0707 1.0000 Uiso R
H241 H 0.6350 1.0412 0.5159 0.0667 1.0000 Uiso R
H251 H 0.5806 0.9513 0.5879 0.0565 1.0000 Uiso R
H271 H 0.4548 0.6711 0.6258 0.0573 1.0000 Uiso R
H272 H 0.4218 0.6161 0.5689 0.0573 1.0000 Uiso R
H281 H 0.3748 0.7890 0.6194 0.0664 1.0000 Uiso R
H282 H 0.3513 0.6881 0.6439 0.0665 1.0000 Uiso R
H312 H 0.2010 0.7300 0.4807 0.1299 1.0000 Uiso R
H311 H 0.2562 0.7092 0.4327 0.1304 1.0000 Uiso R
H313 H 0.2262 0.6247 0.4721 0.1301 1.0000 Uiso R

loop_
_atom_site_aniso_label
_atom_site_aniso_U_11
_atom_site_aniso_U_22
_atom_site_aniso_U_33
_atom_site_aniso_U_23
_atom_site_aniso_U_13
_atom_site_aniso_U_12
C1 0.0447(17) 0.0332(15) 0.0335(16) -0.0006(13) 0.0053(14) -0.0023(13)
N2 0.0483(16) 0.0344(13) 0.0392(15) -0.0003(12) 0.0056(12) 0.0025(12)
C3 0.065(2) 0.0410(18) 0.0380(19) -0.0034(14) 0.0129(17) -0.0006(17)
C4 0.069(2) 0.0458(19) 0.0345(17) 0.0010(15) 0.0030(17) -0.0082(18)
C5 0.056(2) 0.0377(16) 0.0373(18) 0.0031(14) -0.0003(15) -0.0059(15)
C6 0.059(2) 0.053(2) 0.048(2) 0.0100(17) -0.0127(18) -0.0105(19)
C7 0.051(2) 0.061(2) 0.071(3) 0.012(2) -0.012(2) 0.0041(19)
C8 0.047(2) 0.055(2) 0.068(3) 0.0022(19) 0.0044(18) 0.0053(17)
C9 0.0443(19) 0.0462(19) 0.0453(19) -0.0010(16) 0.0020(15) 0.0016(15)
C10 0.0418(17) 0.0332(15) 0.0403(18) 0.0020(13) 0.0004(14) -0.0018(13)
C11 0.051(2) 0.0366(17) 0.0507(19) 0.0042(15) 0.0073(17) 0.0088(15)
C12 0.053(2) 0.052(2) 0.058(2) 0.0118(19) 0.0119(18) 0.0064(18)
C13 0.050(2) 0.042(2) 0.067(3) 0.0048(18) 0.010(2) 0.0002(16)
C14 0.050(2) 0.047(2) 0.086(3) 0.010(2) 0.003(2) -0.0012(18)
C15 0.071(3) 0.067(3) 0.144(5) 0.028(3) -0.028(3) -0.011(3)
C16 0.0414(18) 0.0339(16) 0.0442(19) 0.0005(13) 0.0032(15) 0.0011(13)
C17 0.0426(17) 0.0379(16) 0.0351(17) -0.0025(13) 0.0008(13) 0.0063(14)
N18 0.0455(15) 0.0384(14) 0.0395(15) -0.0045(12) -0.0024(12) 0.0039(12)
C19 0.053(2) 0.0464(19) 0.044(2) -0.0086(15) -0.0062(16) 0.0080(16)
C20 0.062(2) 0.051(2) 0.0364(18) -0.0051(15) -0.0064(17) 0.0158(17)
C21 0.052(2) 0.0476(19) 0.0365(18) -0.0016(14) 0.0040(15) 0.0140(16)
C22 0.070(3) 0.055(2) 0.0419(19) 0.0092(17) 0.0114(18) 0.020(2)
C23 0.068(3) 0.054(2) 0.058(2) 0.0149(19) 0.023(2) 0.014(2)
C24 0.056(2) 0.048(2) 0.063(2) 0.0018(18) 0.0156(19) 0.0017(18)
C25 0.052(2) 0.0421(18) 0.049(2) -0.0035(15) 0.0104(17) 0.0035(16)
C26 0.0443(18) 0.0361(16) 0.0389(17) -0.0002(13) 0.0060(14) 0.0081(14)
C27 0.055(2) 0.0382(18) 0.053(2) 0.0029(15) -0.0012(17) -0.0020(16)
C28 0.055(2) 0.056(2) 0.057(2) 0.0001(18) 0.0077(19) -0.0041(18)
C29 0.051(2) 0.051(2) 0.066(3) 0.0097(19) 0.006(2) 0.0041(17)
C30 0.051(2) 0.055(2) 0.087(3) 0.006(2) -0.004(2) 0.0124(19)
C31 0.074(4) 0.082(4) 0.122(5) -0.001(3) -0.033(3) 0.022(3)
C32 0.0427(18) 0.0361(16) 0.0407(19) 0.0003(14) 0.0013(14) 0.0025(14)
S33 0.0482(4) 0.0389(4) 0.0466(4) -0.0005(4) 0.0009(4) -0.0049(4)
O34 0.0740(19) 0.0550(15) 0.0593(16) 0.0026(13) 0.0229(14) 0.0004(14)
O35 0.0598(17) 0.0636(17) 0.0563(16) 0.0196(13) -0.0016(13) -0.0031(14)
O36 0.137(4) 0.063(2) 0.098(3) -0.0280(19) 0.000(2) -0.039(2)
C37 0.092(4) 0.084(4) 0.088(4) 0.039(3) 0.013(3) 0.028(3)
F38 0.083(2) 0.165(4) 0.115(3) 0.019(3) -0.041(2) -0.022(2)
F39 0.114(3) 0.147(3) 0.173(4) 0.108(3) 0.034(3) 0.061(3)
F40 0.081(2) 0.152(3) 0.179(4) 0.067(3) 0.064(3) 0.055(2)
S41 0.0467(4) 0.0475(5) 0.0442(4) 0.0101(4) 0.0036(4) 0.0068(4)
O42 0.070(2) 0.0497(16) 0.116(3) 0.0251(17) -0.0157(19) -0.0086(14)
O43 0.0725(18) 0.0521(15) 0.0528(15) 0.0121(12) 0.0036(14) 0.0175(13)
O44 0.113(3) 0.121(3) 0.0424(16) 0.0007(18) -0.0051(17) 0.034(2)
C45 0.051(2) 0.078(3) 0.085(3) 0.002(3) -0.003(2) 0.000(2)
F46 0.083(2) 0.120(3) 0.179(4) 0.015(3) 0.022(2) -0.043(2)
F47 0.0526(16) 0.133(3) 0.156(3) 0.030(3) -0.0140(19) 0.0292(17)
F48 0.081(2) 0.189(4) 0.081(2) -0.025(2) 0.0213(17) 0.029(2)

loop_
_atom_type_symbol
_atom_type_scat_dispersion_real
_atom_type_scat_dispersion_imag
_atom_type_scat_Cromer_Mann_a1
_atom_type_scat_Cromer_Mann_b1
_atom_type_scat_Cromer_Mann_a2
_atom_type_scat_Cromer_Mann_b2
_atom_type_scat_Cromer_Mann_a3
_atom_type_scat_Cromer_Mann_b3
_atom_type_scat_Cromer_Mann_a4
_atom_type_scat_Cromer_Mann_b4
_atom_type_scat_Cromer_Mann_c
_atom_type_scat_source
C 0.0181 0.0091 2.3100 20.8439 1.0200 10.2075 1.5886 0.5687 0.8650 51.6512 0.2156 'International Tables Vol C 4.2.6.8 and 6.1.1.4'
H 0.0000 0.0000 0.4930 10.5109 0.3229 26.1257 0.1402 3.1424 0.0408 57.7998 0.0030 'International Tables Vol C 4.2.6.8 and 6.1.1.4'
N 0.0311 0.0180 12.2126 0.0057 3.1322 9.8933 2.0125 28.9975 1.1663 0.5826 -11.5290 'International Tables Vol C 4.2.6.8 and 6.1.1.4'
O 0.0492 0.0322 3.0485 13.2771 2.2868 5.7011 1.5463 0.3239 0.8670 32.9089 0.2508 'International Tables Vol C 4.2.6.8 and 6.1.1.4'
F 0.0727 0.0534 3.5392 10.2825 2.6412 4.2944 1.5170 0.2615 1.0243 26.1476 0.2776 'International Tables Vol C 4.2.6.8 and 6.1.1.4'
S 0.3331 0.5567 6.9053 1.4679 5.2034 22.2151 1.4379 0.2536 1.5863 56.1720 0.8669 'International Tables Vol C 4.2.6.8 and 6.1.1.4'

loop_
_geom_angle_atom_site_label_1
_geom_angle_atom_site_label_2
_geom_angle_atom_site_label_3
_geom_angle
_geom_angle_publ_flag
N2 C1 C10 120.5(3) yes
N2 C1 C16 118.8(3) yes
C10 C1 C16 120.7(3) yes
C1 N2 C3 120.6(3) yes
C1 N2 C11 120.2(3) yes
C3 N2 C11 119.2(3) yes
N2 C3 C4 121.9(3) yes
N2 C3 H31 118.3 no
C4 C3 H31 119.8 no
C3 C4 C5 120.2(3) yes
C3 C4 H41 121.0 no
C5 C4 H41 118.8 no
C4 C5 C6 123.2(3) yes
C4 C5 C10 118.1(3) yes
C6 C5 C10 118.8(3) yes
C5 C6 C7 120.2(4) yes
C5 C6 H61 120.3 no
C7 C6 H61 119.5 no
C6 C7 C8 121.1(4) yes
C6 C7 H71 119.8 no
C8 C7 H71 119.1 no
C7 C8 C9 120.6(4) yes
C7 C8 H81 120.0 no
C9 C8 H81 119.4 no
C8 C9 C10 119.5(3) yes
C8 C9 H91 121.2 no
C10 C9 H91 119.3 no
C5 C10 C9 119.9(3) yes
C5 C10 C1 118.7(3) yes
C9 C10 C1 121.3(3) yes
N2 C11 C12 111.0(3) yes
N2 C11 H111 109.4 no
C12 C11 H111 109.8 no
N2 C11 H112 108.7 no
C12 C11 H112 108.2 no
H111 C11 H112 109.7 no
C11 C12 C13 111.5(3) yes
C11 C12 H121 109.2 no
C13 C12 H121 108.3 no
C11 C12 H122 108.2 no
C13 C12 H122 109.2 no
H121 C12 H122 110.3 no
C12 C13 C14 177.5(4) yes
C13 C14 C15 179.2(5) yes
C14 C15 H152 110.3 no
C14 C15 H151 107.9 no
H152 C15 H151 110.6 no
C14 C15 H153 109.4 no
H152 C15 H153 108.9 no
H151 C15 H153 109.8 no
C1 C16 C32 174.4(4) yes
N18 C17 C26 121.0(3) yes
N18 C17 C32 118.0(3) yes
C26 C17 C32 121.0(3) yes
C17 N18 C19 120.9(3) yes
C17 N18 C27 120.6(3) yes
C19 N18 C27 118.5(3) yes
N18 C19 C20 120.3(3) yes
N18 C19 H191 117.4 no
C20 C19 H191 122.3 no
C19 C20 C21 121.1(3) yes
C19 C20 H201 119.2 no
C21 C20 H201 119.7 no
C20 C21 C22 123.2(3) yes
C20 C21 C26 118.4(3) yes
C22 C21 C26 118.4(4) yes
C21 C22 C23 120.2(4) yes
C21 C22 H221 119.9 no
C23 C22 H221 119.9 no
C22 C23 C24 120.8(4) yes
C22 C23 H231 119.3 no
C24 C23 H231 119.9 no
C23 C24 C25 121.5(4) yes
C23 C24 H241 118.1 no
C25 C24 H241 120.4 no
C24 C25 C26 118.9(4) yes
C24 C25 H251 120.6 no
C26 C25 H251 120.5 no
C25 C26 C21 120.2(3) yes
C25 C26 C17 121.6(3) yes
C21 C26 C17 118.2(3) yes
N18 C27 C28 111.3(3) yes
N18 C27 H271 108.9 no
C28 C27 H271 107.8 no
N18 C27 H272 109.0 no
C28 C27 H272 109.3 no
H271 C27 H272 110.6 no
C27 C28 C29 113.1(3) yes
C27 C28 H281 108.3 no
C29 C28 H281 109.7 no
C27 C28 H282 109.0 no
C29 C28 H282 108.2 no
H281 C28 H282 108.5 no
C28 C29 C30 175.2(4) yes
C29 C30 C31 177.9(5) yes
C30 C31 H312 107.2 no
C30 C31 H311 108.0 no
H312 C31 H311 111.9 no
C30 C31 H313 107.9 no
H312 C31 H313 109.6 no
H311 C31 H313 112.1 no
C17 C32 C16 175.6(4) yes
O34 S33 O35 114.21(17) yes
O34 S33 O36 114.7(2) yes
O35 S33 O36 115.9(2) yes
O34 S33 C37 101.4(2) yes
O35 S33 C37 103.8(2) yes
O36 S33 C37 104.4(3) yes
S33 C37 F38 108.0(4) yes
S33 C37 F39 108.2(4) yes
F38 C37 F39 110.2(5) yes
S33 C37 F40 112.2(4) yes
F38 C37 F40 109.3(6) yes
F39 C37 F40 108.9(5) yes
O42 S41 O43 113.73(19) yes
O42 S41 O44 116.5(2) yes
O43 S41 O44 115.0(2) yes
O42 S41 C45 102.2(2) yes
O43 S41 C45 103.2(2) yes
O44 S41 C45 103.7(2) yes
S41 C45 F46 112.5(4) yes
S41 C45 F47 110.2(4) yes
F46 C45 F47 107.2(4) yes
S41 C45 F48 110.6(3) yes
F46 C45 F48 106.7(5) yes
F47 C45 F48 109.5(5) yes

loop_
_geom_bond_atom_site_label_1
_geom_bond_atom_site_label_2
_geom_bond_distance
_geom_bond_publ_flag
C1 N2 1.351(4) yes
C1 C10 1.408(5) yes
C1 C16 1.423(5) yes
N2 C3 1.356(4) yes
N2 C11 1.480(4) yes
C3 C4 1.349(5) yes
C3 H31 0.945 no
C4 C5 1.410(5) yes
C4 H41 0.950 no
C5 C6 1.417(5) yes
C5 C10 1.418(5) yes
C6 C7 1.358(6) yes
C6 H61 0.952 no
C7 C8 1.409(6) yes
C7 H71 0.932 no
C8 C9 1.369(5) yes
C8 H81 0.951 no
C9 C10 1.417(5) yes
C9 H91 0.955 no
C11 C12 1.523(5) yes
C11 H111 0.985 no
C11 H112 0.981 no
C12 C13 1.465(6) yes
C12 H121 0.985 no
C12 H122 0.983 no
C13 C14 1.194(6) yes
C14 C15 1.465(7) yes
C15 H152 0.964 no
C15 H151 0.973 no
C15 H153 0.964 no
C16 C32 1.195(5) yes
C17 N18 1.351(4) yes
C17 C26 1.411(5) yes
C17 C32 1.425(4) yes
N18 C19 1.375(4) yes
N18 C27 1.485(4) yes
C19 C20 1.356(5) yes
C19 H191 0.946 no
C20 C21 1.408(5) yes
C20 H201 0.954 no
C21 C22 1.416(5) yes
C21 C26 1.418(5) yes
C22 C23 1.368(6) yes
C22 H221 0.958 no
C23 C24 1.392(6) yes
C23 H231 0.940 no
C24 C25 1.365(5) yes
C24 H241 0.951 no
C25 C26 1.418(5) yes
C25 H251 0.956 no
C27 C28 1.528(5) yes
C27 H271 0.984 no
C27 H272 0.996 no
C28 C29 1.460(6) yes
C28 H281 0.985 no
C28 H282 0.989 no
C29 C30 1.183(6) yes
C30 C31 1.471(7) yes
C31 H312 0.978 no
C31 H311 0.966 no
C31 H313 0.969 no
S33 O34 1.425(3) yes
S33 O35 1.431(3) yes
S33 O36 1.416(3) yes
S33 C37 1.849(6) yes
C37 F38 1.351(7) yes
C37 F39 1.323(6) yes
C37 F40 1.268(6) yes
S41 O42 1.422(3) yes
S41 O43 1.427(3) yes
S41 O44 1.421(3) yes
S41 C45 1.828(5) yes
C45 F46 1.283(6) yes
C45 F47 1.325(6) yes
C45 F48 1.308(6) yes

loop_
_geom_hbond_atom_site_label_D
_geom_hbond_atom_site_label_H
_geom_hbond_atom_site_label_A
_geom_hbond_site_symmetry_A
_geom_hbond_angle_DHA
_geom_hbond_distance_DH
_geom_hbond_distance_HA
_geom_hbond_distance_DA
_geom_hbond_publ_flag
C3 H31 O34 6_656 161 0.95 2.27 3.173(6) yes
C6 H61 O35 5_565 145 0.95 2.55 3.375(6) yes
C12 H122 O42 2_666 130 0.98 2.44 3.157(6) yes
C20 H201 O42 6_655 165 0.95 2.41 3.336(6) yes
C19 H191 O36 2_666 140 0.95 2.50 3.280(6) yes
C25 H251 O43 5_565 148 0.96 2.44 3.288(6) yes
C27 H271 O44 2_666 120 0.98 2.59 3.208(6) yes
C28 H282 O44 2_666 129 0.99 2.55 3.267(6) yes
C31 H312 O35 4_466 171 0.98 2.50 3.468(6) yes
